data_7235909
loop_
_publ_author_name
'Li, Ya-Nan'
'Huo, Li-Hua'
'Deng, Zhao-Peng'
'Xie, Xin-Yu'
'Zhu, Zhi-Biao'
'Gao, Shan'

_publ_section_title
;
 Nature of reactant and influence of water on the supramolecular patterns
 and luminescent properties of organic salts comprising
 (1,1&#x2032;-biphenyl)-4,4&#x2032;-disulfonate and triphenylmethanaminium
;
_journal_issue 52
_journal_name_full 'RSC Advances'
_journal_page_first 41692
_journal_paper_doi 10.1039/C5RA04497A
_journal_volume 5
_journal_year 2015
_chemical_formula_moiety 'C12 H8 O6 S2, 2(C19 H18 N), 2(C4 H10 O)'
_chemical_formula_sum 'C58 H64 N2 O8 S2'
_chemical_formula_weight 981.23
_space_group_IT_number 2
_space_group_name_Hall '-P 1'
_space_group_name_H-M_alt 'P -1'
_symmetry_cell_setting triclinic
_symmetry_space_group_name_Hall '-P 1'
_symmetry_space_group_name_H-M 'P -1'
_atom_sites_solution_hydrogens geom
_atom_sites_solution_primary direct
_atom_sites_solution_secondary difmap
_audit_creation_method SHELXL-97
_audit_update_record
;
2015-01-22 deposited with the CCDC.
2015-04-22 downloaded from the CCDC.
;
_cell_angle_alpha 103.006(7)
_cell_angle_beta 93.516(7)
_cell_angle_gamma 91.882(8)
_cell_formula_units_Z 1
_cell_length_a 10.2879(11)
_cell_length_b 11.4520(10)
_cell_length_c 11.8164(8)
_cell_measurement_reflns_used 1643
_cell_measurement_temperature 295(2)
_cell_measurement_theta_max 27.56
_cell_measurement_theta_min 3.57
_cell_volume 1352.3(2)
_computing_cell_refinement
;
CrysAlis Pro (Agilent, 2013)
;
_computing_data_collection
;
CrysAlis Pro (Agilent, 2013)
;
_computing_data_reduction
;
CrysAlis Pro (Agilent, 2013)
;
_computing_molecular_graphics '(K. Brandenburg, Diamond 3.1, 2009)'
_computing_publication_material '(K. Brandenburg, Diamond 3.1, 2009)'
_computing_structure_refinement 'SHELXL-97 (Sheldrick, 1997)'
_computing_structure_solution 'SHELXS-97 (Sheldrick, 1990)'
_diffrn_ambient_temperature 295(2)
_diffrn_detector_area_resol_mean 16.1954
_diffrn_measured_fraction_theta_full 0.995
_diffrn_measured_fraction_theta_max 0.995
_diffrn_measurement_device_type 'Xcalibur, Eos'
_diffrn_measurement_method '\w scans'
_diffrn_radiation_monochromator graphite
_diffrn_radiation_source 'Enhance (Mo) X-ray Source'
_diffrn_radiation_type MoK\a
_diffrn_radiation_wavelength 0.71073
_diffrn_reflns_av_R_equivalents 0.0238
_diffrn_reflns_av_sigmaI/netI 0.0535
_diffrn_reflns_limit_h_max 12
_diffrn_reflns_limit_h_min -11
_diffrn_reflns_limit_k_max 13
_diffrn_reflns_limit_k_min -13
_diffrn_reflns_limit_l_max 13
_diffrn_reflns_limit_l_min -14
_diffrn_reflns_number 7296
_diffrn_reflns_theta_full 25.00
_diffrn_reflns_theta_max 25.00
_diffrn_reflns_theta_min 3.57
_exptl_absorpt_coefficient_mu 0.153
_exptl_absorpt_correction_T_max 0.9759
_exptl_absorpt_correction_T_min 0.9656
_exptl_absorpt_correction_type multi-scan
_exptl_absorpt_process_details
; 
CrysAlis Pro (Agilent, 2013)
Empirical absorption correction using spherical harmonics,
 implemented in SCALE3 ABSPACK scaling algorithm. 
;
_exptl_crystal_colour colorless
_exptl_crystal_density_diffrn 1.205
_exptl_crystal_density_method 'not measured'
_exptl_crystal_description prism
_exptl_crystal_F_000 522
_exptl_crystal_size_max 0.23
_exptl_crystal_size_mid 0.19
_exptl_crystal_size_min 0.16
_refine_diff_density_max 0.668
_refine_diff_density_min -0.316
_refine_diff_density_rms 0.049
_refine_ls_extinction_method none
_refine_ls_goodness_of_fit_ref 1.074
_refine_ls_hydrogen_treatment mixed
_refine_ls_matrix_type full
_refine_ls_number_parameters 334
_refine_ls_number_reflns 4738
_refine_ls_number_restraints 13
_refine_ls_restrained_S_all 1.085
_refine_ls_R_factor_all 0.1079
_refine_ls_R_factor_gt 0.0684
_refine_ls_shift/su_max 0.000
_refine_ls_shift/su_mean 0.000
_refine_ls_structure_factor_coef Fsqd
_refine_ls_weighting_details 'calc w=1/[\s^2^(Fo^2^)+(0.1150P)^2^+0.0000P] where P=(Fo^2^+2Fc^2^)/3'
_refine_ls_weighting_scheme calc
_refine_ls_wR_factor_gt 0.1897
_refine_ls_wR_factor_ref 0.2143
_reflns_number_gt 3049
_reflns_number_total 4738
_reflns_threshold_expression >2sigma(I)
_cod_data_source_file c5ra04497a2.cif
_cod_data_source_block 5
_cod_database_code 7235909

loop_
_symmetry_equiv_pos_as_xyz
'x, y, z'
'-x, -y, -z'

loop_
_atom_site_label
_atom_site_type_symbol
_atom_site_fract_x
_atom_site_fract_y
_atom_site_fract_z
_atom_site_U_iso_or_equiv
_atom_site_adp_type
_atom_site_occupancy
_atom_site_symmetry_multiplicity
_atom_site_calc_flag
_atom_site_refinement_flags
_atom_site_disorder_assembly
_atom_site_disorder_group
S1 S -0.13452(8) 0.85210(7) 0.57392(7) 0.0524(3) Uani 1 1 d . . .
O1 O -0.1288(2) 0.89044(19) 0.46496(19) 0.0574(6) Uani 1 1 d . . .
O2 O -0.0143(2) 0.8039(2) 0.6097(2) 0.0714(7) Uani 1 1 d . . .
O3 O -0.1819(2) 0.9453(2) 0.6661(2) 0.0706(7) Uani 1 1 d . . .
O4 O 0.2261(3) 0.7801(3) 0.5173(3) 0.0897(9) Uani 1 1 d D . .
H4O H 0.155(3) 0.794(5) 0.549(4) 0.135 Uiso 1 1 d D . .
N1 N 0.0772(3) 0.8261(2) 0.3278(2) 0.0511(7) Uani 1 1 d D . .
H1N1 H 0.106(2) 0.8965(16) 0.322(3) 0.077 Uiso 1 1 d D . .
H1N2 H 0.0036(16) 0.837(3) 0.361(3) 0.077 Uiso 1 1 d D . .
H1N3 H 0.131(2) 0.806(3) 0.379(2) 0.077 Uiso 1 1 d D . .
C1 C 0.0609(3) 0.7310(3) 0.2143(3) 0.0533(8) Uani 1 1 d . . .
C2 C 0.1984(4) 0.6919(4) 0.1856(3) 0.0680(11) Uani 1 1 d . . .
C3 C 0.2980(4) 0.7770(5) 0.1929(4) 0.0950(15) Uani 1 1 d . . .
H3A H 0.2805 0.8576 0.2167 0.114 Uiso 1 1 calc R . .
C4 C 0.4245(5) 0.7461(8) 0.1657(5) 0.136(2) Uani 1 1 d . . .
H4A H 0.4911 0.8045 0.1715 0.163 Uiso 1 1 calc R . .
C5 C 0.4466(7) 0.6248(10) 0.1297(5) 0.153(4) Uani 1 1 d . . .
H5A H 0.5302 0.6013 0.1125 0.184 Uiso 1 1 calc R . .
C6 C 0.3494(8) 0.5408(8) 0.1191(5) 0.142(3) Uani 1 1 d . . .
H6A H 0.3661 0.4603 0.0924 0.171 Uiso 1 1 calc R . .
C7 C 0.2261(5) 0.5722(4) 0.1472(3) 0.0947(15) Uani 1 1 d . . .
H7A H 0.1604 0.5128 0.1405 0.114 Uiso 1 1 calc R . .
C8 C -0.0261(4) 0.6279(3) 0.2360(3) 0.0599(9) Uani 1 1 d . . .
C9 C 0.0064(5) 0.5755(3) 0.3283(3) 0.0864(14) Uani 1 1 d . . .
H9A H 0.0798 0.6043 0.3779 0.104 Uiso 1 1 calc R . .
C10 C -0.0692(6) 0.4812(4) 0.3470(4) 0.1070(17) Uani 1 1 d . . .
H10A H -0.0450 0.4456 0.4081 0.128 Uiso 1 1 calc R . .
C11 C -0.1802(6) 0.4387(4) 0.2767(4) 0.1004(15) Uani 1 1 d . . .
H11A H -0.2330 0.3774 0.2920 0.121 Uiso 1 1 calc R . .
C12 C -0.2113(5) 0.4875(4) 0.1847(4) 0.0883(13) Uani 1 1 d . . .
H12A H -0.2839 0.4570 0.1346 0.106 Uiso 1 1 calc R . .
C13 C -0.1360(4) 0.5828(3) 0.1646(3) 0.0695(10) Uani 1 1 d . . .
H13A H -0.1600 0.6165 0.1022 0.083 Uiso 1 1 calc R . .
C14 C -0.0020(3) 0.7872(3) 0.1198(3) 0.0549(8) Uani 1 1 d . . .
C15 C 0.0299(4) 0.7538(4) 0.0059(3) 0.0679(10) Uani 1 1 d . . .
H15A H 0.0945 0.6992 -0.0128 0.081 Uiso 1 1 calc R . .
C16 C -0.0308(4) 0.7987(4) -0.0811(4) 0.0824(12) Uani 1 1 d . . .
H16A H -0.0075 0.7741 -0.1573 0.099 Uiso 1 1 calc R . .
C17 C -0.1248(5) 0.8790(4) -0.0554(4) 0.0903(14) Uani 1 1 d . . .
H17A H -0.1661 0.9099 -0.1137 0.108 Uiso 1 1 calc R . .
C18 C -0.1582(5) 0.9140(5) 0.0570(4) 0.0989(15) Uani 1 1 d . . .
H18A H -0.2226 0.9690 0.0748 0.119 Uiso 1 1 calc R . .
C19 C -0.0983(4) 0.8694(4) 0.1435(4) 0.0782(12) Uani 1 1 d . . .
H19A H -0.1225 0.8944 0.2194 0.094 Uiso 1 1 calc R . .
C20 C -0.2534(3) 0.7330(3) 0.5472(3) 0.0472(8) Uani 1 1 d . . .
C21 C -0.2607(4) 0.6553(4) 0.6195(4) 0.1018(17) Uani 1 1 d . . .
H21A H -0.1992 0.6633 0.6822 0.122 Uiso 1 1 calc R . .
C22 C -0.3560(4) 0.5667(4) 0.6013(4) 0.1018(18) Uani 1 1 d . . .
H22A H -0.3588 0.5166 0.6532 0.122 Uiso 1 1 calc R . .
C23 C -0.4486(3) 0.5484(3) 0.5093(3) 0.0498(8) Uani 1 1 d . . .
C24 C -0.4400(4) 0.6251(4) 0.4368(4) 0.0927(15) Uani 1 1 d . . .
H24A H -0.5000 0.6155 0.3728 0.111 Uiso 1 1 calc R . .
C25 C -0.3450(5) 0.7165(4) 0.4554(4) 0.0930(15) Uani 1 1 d . . .
H25A H -0.3432 0.7678 0.4047 0.112 Uiso 1 1 calc R . .
C26 C 0.3263(6) 0.8723(6) 0.5619(6) 0.129(2) Uani 0.50 1 d PD A 1
H26A H 0.2962 0.9504 0.5565 0.155 Uiso 0.50 1 calc PR A 1
H26B H 0.4038 0.8570 0.5191 0.155 Uiso 0.50 1 calc PR A 1
C26' C 0.3263(6) 0.8723(6) 0.5619(6) 0.129(2) Uani 0.50 1 d PD A 2
H26C H 0.2845 0.9454 0.5959 0.155 Uiso 0.50 1 calc PR A 2
H26D H 0.3718 0.8874 0.4967 0.155 Uiso 0.50 1 calc PR A 2
C27 C 0.3546(12) 0.8668(18) 0.6890(10) 0.154(4) Uani 0.50 1 d PD A 1
H27A H 0.2826 0.9016 0.7320 0.185 Uiso 0.50 1 calc PR A 1
H27D H 0.3542 0.7829 0.6921 0.185 Uiso 0.50 1 calc PR A 1
C27' C 0.4258(11) 0.8483(16) 0.6509(10) 0.154(4) Uani 0.50 1 d PD A 2
H27B H 0.4459 0.7644 0.6292 0.185 Uiso 0.50 1 calc PR A 2
H27C H 0.5051 0.8953 0.6475 0.185 Uiso 0.50 1 calc PR A 2
C28 C 0.4761(13) 0.9253(17) 0.7512(14) 0.256(9) Uani 0.50 1 d PD A 1
H28A H 0.4683 1.0115 0.7739 0.307 Uiso 0.50 1 calc PR A 1
H28B H 0.5486 0.9088 0.7022 0.307 Uiso 0.50 1 calc PR A 1
C28' C 0.3910(13) 0.874(2) 0.7670(12) 0.256(9) Uani 0.50 1 d PD A 2
H28C H 0.3232 0.8151 0.7736 0.307 Uiso 0.50 1 calc PR A 2
H28D H 0.3537 0.9517 0.7835 0.307 Uiso 0.50 1 calc PR A 2
C29 C 0.4971(13) 0.8734(17) 0.8583(8) 0.417(14) Uani 0.50 1 d PD A 1
H29A H 0.5757 0.9091 0.9024 0.625 Uiso 0.50 1 calc PR A 1
H29B H 0.5046 0.7882 0.8345 0.625 Uiso 0.50 1 calc PR A 1
H29C H 0.4245 0.8902 0.9057 0.625 Uiso 0.50 1 calc PR A 1
C29' C 0.4971(13) 0.8734(17) 0.8583(8) 0.417(14) Uani 0.50 1 d PD A 2
H29D H 0.4631 0.8945 0.9337 0.625 Uiso 0.50 1 calc PR A 2
H29E H 0.5655 0.9307 0.8532 0.625 Uiso 0.50 1 calc PR A 2
H29F H 0.5313 0.7949 0.8469 0.625 Uiso 0.50 1 calc PR A 2

loop_
_atom_site_aniso_label
_atom_site_aniso_U_11
_atom_site_aniso_U_22
_atom_site_aniso_U_33
_atom_site_aniso_U_23
_atom_site_aniso_U_13
_atom_site_aniso_U_12
S1 0.0575(5) 0.0464(5) 0.0537(5) 0.0110(4) 0.0118(4) -0.0056(4)
O1 0.0673(14) 0.0520(13) 0.0573(14) 0.0190(12) 0.0180(11) -0.0035(11)
O2 0.0549(13) 0.0701(16) 0.0932(19) 0.0315(15) -0.0039(13) -0.0109(12)
O3 0.0874(17) 0.0552(14) 0.0643(16) -0.0010(13) 0.0286(13) -0.0110(12)
O4 0.0836(19) 0.107(2) 0.078(2) 0.0212(18) 0.0003(16) 0.0149(19)
N1 0.0656(16) 0.0478(16) 0.0398(15) 0.0072(13) 0.0106(12) 0.0078(13)
C1 0.074(2) 0.0509(19) 0.0359(17) 0.0067(15) 0.0118(15) 0.0214(16)
C2 0.078(3) 0.089(3) 0.0379(19) 0.0107(19) 0.0069(17) 0.038(2)
C3 0.081(3) 0.126(4) 0.078(3) 0.012(3) 0.027(2) 0.039(3)
C4 0.087(3) 0.228(8) 0.087(4) 0.013(4) 0.025(3) 0.058(4)
C5 0.119(5) 0.282(12) 0.058(3) 0.020(5) 0.013(4) 0.127(6)
C6 0.183(6) 0.187(8) 0.057(3) 0.008(4) 0.009(4) 0.140(6)
C7 0.127(4) 0.109(4) 0.050(2) 0.012(2) 0.011(2) 0.076(3)
C8 0.096(3) 0.0413(18) 0.0405(18) 0.0022(15) 0.0070(17) 0.0182(18)
C9 0.155(4) 0.052(2) 0.050(2) 0.015(2) -0.020(2) -0.004(2)
C10 0.204(6) 0.056(3) 0.062(3) 0.022(2) -0.009(3) -0.010(3)
C11 0.164(5) 0.055(3) 0.078(3) 0.010(2) 0.007(3) -0.016(3)
C12 0.112(3) 0.069(3) 0.083(3) 0.016(3) 0.003(3) 0.001(2)
C13 0.088(3) 0.061(2) 0.061(2) 0.016(2) 0.000(2) 0.010(2)
C14 0.069(2) 0.055(2) 0.0430(19) 0.0143(16) 0.0061(15) 0.0090(16)
C15 0.085(2) 0.078(3) 0.044(2) 0.018(2) 0.0087(17) 0.020(2)
C16 0.094(3) 0.105(3) 0.052(2) 0.026(2) 0.001(2) 0.009(3)
C17 0.104(3) 0.106(4) 0.074(3) 0.048(3) -0.007(2) 0.020(3)
C18 0.115(3) 0.112(4) 0.081(3) 0.041(3) 0.005(3) 0.052(3)
C19 0.095(3) 0.088(3) 0.061(2) 0.027(2) 0.016(2) 0.045(2)
C20 0.0461(16) 0.0474(18) 0.0512(19) 0.0157(16) 0.0110(14) 0.0012(14)
C21 0.073(2) 0.123(4) 0.129(4) 0.092(3) -0.051(3) -0.048(2)
C22 0.085(3) 0.117(4) 0.125(4) 0.093(3) -0.043(3) -0.048(3)
C23 0.0517(17) 0.0463(18) 0.053(2) 0.0155(16) 0.0060(15) -0.0040(14)
C24 0.117(3) 0.098(3) 0.066(3) 0.042(3) -0.027(2) -0.058(3)
C25 0.129(3) 0.087(3) 0.067(3) 0.042(2) -0.025(3) -0.054(3)
C26 0.107(4) 0.125(5) 0.155(6) 0.041(4) -0.025(4) 0.002(4)
C26' 0.107(4) 0.125(5) 0.155(6) 0.041(4) -0.025(4) 0.002(4)
C27 0.091(8) 0.189(10) 0.150(10) -0.021(9) 0.000(7) -0.017(9)
C27' 0.091(8) 0.189(10) 0.150(10) -0.021(9) 0.000(7) -0.017(9)
C28 0.139(12) 0.295(18) 0.252(17) -0.110(16) 0.079(12) -0.113(11)
C28' 0.139(12) 0.295(18) 0.252(17) -0.110(16) 0.079(12) -0.113(11)
C29 0.297(13) 0.76(4) 0.106(7) -0.094(12) -0.072(8) 0.246(19)
C29' 0.297(13) 0.76(4) 0.106(7) -0.094(12) -0.072(8) 0.246(19)

loop_
_atom_type_symbol
_atom_type_description
_atom_type_scat_dispersion_real
_atom_type_scat_dispersion_imag
_atom_type_scat_source
C C 0.0033 0.0016 'International Tables Vol C Tables 4.2.6.8 and 6.1.1.4'
H H 0.0000 0.0000 'International Tables Vol C Tables 4.2.6.8 and 6.1.1.4'
N N 0.0061 0.0033 'International Tables Vol C Tables 4.2.6.8 and 6.1.1.4'
O O 0.0106 0.0060 'International Tables Vol C Tables 4.2.6.8 and 6.1.1.4'
S S 0.1246 0.1234 'International Tables Vol C Tables 4.2.6.8 and 6.1.1.4'

loop_
_geom_angle_atom_site_label_1
_geom_angle_atom_site_label_2
_geom_angle_atom_site_label_3
_geom_angle
_geom_angle_site_symmetry_3
O2 S1 O1 113.37(14) .
O2 S1 O3 112.78(16) .
O1 S1 O3 112.02(14) .
O2 S1 C20 106.22(13) .
O1 S1 C20 105.96(14) .
O3 S1 C20 105.77(14) .
C26 O4 H4O 113(4) .
C1 N1 H1N1 115(2) .
C1 N1 H1N2 112(2) .
H1N1 N1 H1N2 106.1(15) .
C1 N1 H1N3 113(2) .
H1N1 N1 H1N3 105.2(15) .
H1N2 N1 H1N3 105.5(14) .
N1 C1 C14 108.6(2) .
N1 C1 C2 106.1(3) .
C14 C1 C2 111.1(3) .
N1 C1 C8 107.2(2) .
C14 C1 C8 111.4(3) .
C2 C1 C8 112.1(3) .
C3 C2 C7 117.9(4) .
C3 C2 C1 119.9(3) .
C7 C2 C1 122.2(4) .
C2 C3 C4 122.1(5) .
C2 C3 H3A 118.9 .
C4 C3 H3A 118.9 .
C5 C4 C3 117.3(7) .
C5 C4 H4A 121.4 .
C3 C4 H4A 121.4 .
C6 C5 C4 121.2(6) .
C6 C5 H5A 119.4 .
C4 C5 H5A 119.4 .
C5 C6 C7 120.9(7) .
C5 C6 H6A 119.6 .
C7 C6 H6A 119.6 .
C6 C7 C2 120.6(6) .
C6 C7 H7A 119.7 .
C2 C7 H7A 119.7 .
C13 C8 C9 118.0(4) .
C13 C8 C1 122.0(3) .
C9 C8 C1 119.9(3) .
C10 C9 C8 120.5(4) .
C10 C9 H9A 119.8 .
C8 C9 H9A 119.8 .
C9 C10 C11 120.9(4) .
C9 C10 H10A 119.5 .
C11 C10 H10A 119.5 .
C12 C11 C10 119.0(4) .
C12 C11 H11A 120.5 .
C10 C11 H11A 120.5 .
C11 C12 C13 120.7(4) .
C11 C12 H12A 119.7 .
C13 C12 H12A 119.7 .
C8 C13 C12 120.8(4) .
C8 C13 H13A 119.6 .
C12 C13 H13A 119.6 .
C15 C14 C19 116.8(3) .
C15 C14 C1 121.4(3) .
C19 C14 C1 121.7(3) .
C16 C15 C14 122.0(4) .
C16 C15 H15A 119.0 .
C14 C15 H15A 119.0 .
C17 C16 C15 119.8(4) .
C17 C16 H16A 120.1 .
C15 C16 H16A 120.1 .
C16 C17 C18 119.4(4) .
C16 C17 H17A 120.3 .
C18 C17 H17A 120.3 .
C19 C18 C17 120.9(4) .
C19 C18 H18A 119.6 .
C17 C18 H18A 119.6 .
C18 C19 C14 121.0(4) .
C18 C19 H19A 119.5 .
C14 C19 H19A 119.5 .
C21 C20 C25 117.1(3) .
C21 C20 S1 121.4(3) .
C25 C20 S1 121.4(2) .
C22 C21 C20 121.2(3) .
C22 C21 H21A 119.4 .
C20 C21 H21A 119.4 .
C21 C22 C23 122.5(3) .
C21 C22 H22A 118.8 .
C23 C22 H22A 118.8 .
C24 C23 C22 116.1(3) .
C24 C23 C23 122.2(4) 2_466
C22 C23 C23 121.8(3) 2_466
C23 C24 C25 121.9(3) .
C23 C24 H24A 119.0 .
C25 C24 H24A 119.0 .
C20 C25 C24 121.2(3) .
C20 C25 H25A 119.4 .
C24 C25 H25A 119.4 .
O4 C26 C27 104.8(7) .
O4 C26 H26A 110.8 .
C27 C26 H26A 110.8 .
O4 C26 H26B 110.8 .
C27 C26 H26B 110.8 .
H26A C26 H26B 108.9 .
C28 C27 C26 118.7(12) .
C28 C27 H27A 107.6 .
C26 C27 H27A 107.6 .
C28 C27 H27D 107.6 .
C26 C27 H27D 107.6 .
H27A C27 H27D 107.1 .
C28' C27' H27B 108.2 .
C28' C27' H27C 108.2 .
H27B C27' H27C 107.3 .
C27 C28 C29 106.2(10) .
C27 C28 H28A 110.5 .
C29 C28 H28A 110.5 .
C27 C28 H28B 110.5 .
C29 C28 H28B 110.5 .
H28A C28 H28B 108.7 .
C27' C28' H28C 108.1 .
C27' C28' H28D 108.1 .
H28C C28' H28D 107.3 .
C28 C29 H29A 109.5 .
C28 C29 H29B 109.5 .
H29A C29 H29B 109.5 .
C28 C29 H29C 109.5 .
H29A C29 H29C 109.5 .
H29B C29 H29C 109.5 .

loop_
_geom_bond_atom_site_label_1
_geom_bond_atom_site_label_2
_geom_bond_distance
_geom_bond_site_symmetry_2
S1 O2 1.449(2) .
S1 O1 1.455(2) .
S1 O3 1.463(2) .
S1 C20 1.763(3) .
O4 C26 1.438(6) .
O4 H4O 0.85(4) .
N1 C1 1.522(4) .
N1 H1N1 0.86(4) .
N1 H1N2 0.86(4) .
N1 H1N3 0.86(4) .
C1 C14 1.530(4) .
C1 C2 1.533(5) .
C1 C8 1.535(5) .
C2 C3 1.376(6) .
C2 C7 1.388(6) .
C3 C4 1.397(6) .
C3 H3A 0.9300 .
C4 C5 1.389(11) .
C4 H4A 0.9300 .
C5 C6 1.345(10) .
C5 H5A 0.9300 .
C6 C7 1.369(8) .
C6 H6A 0.9300 .
C7 H7A 0.9300 .
C8 C13 1.381(5) .
C8 C9 1.388(5) .
C9 C10 1.377(6) .
C9 H9A 0.9300 .
C10 C11 1.377(7) .
C10 H10A 0.9300 .
C11 C12 1.356(6) .
C11 H11A 0.9300 .
C12 C13 1.389(6) .
C12 H12A 0.9300 .
C13 H13A 0.9300 .
C14 C15 1.378(5) .
C14 C19 1.386(5) .
C15 C16 1.376(5) .
C15 H15A 0.9300 .
C16 C17 1.357(6) .
C16 H16A 0.9300 .
C17 C18 1.367(6) .
C17 H17A 0.9300 .
C18 C19 1.365(5) .
C18 H18A 0.9300 .
C19 H19A 0.9300 .
C20 C21 1.367(5) .
C20 C25 1.368(5) .
C21 C22 1.360(5) .
C21 H21A 0.9300 .
C22 C23 1.375(5) .
C22 H22A 0.9300 .
C23 C24 1.362(5) .
C23 C23 1.478(6) 2_466
C24 C25 1.379(5) .
C24 H24A 0.9300 .
C25 H25A 0.9300 .
C26 C27 1.528(9) .
C26 H26A 0.9700 .
C26 H26B 0.9700 .
C27 C28 1.470(9) .
C27 H27A 0.9700 .
C27 H27D 0.9700 .
C27' C28' 1.407(9) .
C27' H27B 0.9700 .
C27' H27C 0.9700 .
C28 C29 1.521(10) .
C28 H28A 0.9700 .
C28 H28B 0.9700 .
C28' H28C 0.9700 .
C28' H28D 0.9700 .
C29 H29A 0.9600 .
C29 H29B 0.9600 .
C29 H29C 0.9600 .

loop_
_geom_hbond_atom_site_label_D
_geom_hbond_atom_site_label_H
_geom_hbond_atom_site_label_A
_geom_hbond_distance_DH
_geom_hbond_distance_HA
_geom_hbond_distance_DA
_geom_hbond_angle_DHA
_geom_hbond_site_symmetry_A
O4 H4O O2 0.85(4) 1.916(14) 2.762(4) 172(6) .
N1 H1N1 O3 0.86(4) 1.918(12) 2.781(4) 171(3) 2_576
N1 H1N2 O1 0.86(4) 1.914(15) 2.765(3) 165(3) .
N1 H1N3 O4 0.86(4) 1.934(13) 2.793(4) 168(3) .

loop_
_geom_torsion_atom_site_label_1
_geom_torsion_atom_site_label_2
_geom_torsion_atom_site_label_3
_geom_torsion_atom_site_label_4
_geom_torsion
_geom_torsion_site_symmetry_1
_geom_torsion_site_symmetry_4
N1 C1 C2 C3 -46.7(4) . .
C14 C1 C2 C3 71.1(4) . .
C8 C1 C2 C3 -163.4(3) . .
N1 C1 C2 C7 136.1(3) . .
C14 C1 C2 C7 -106.1(4) . .
C8 C1 C2 C7 19.4(4) . .
C7 C2 C3 C4 -1.5(6) . .
C1 C2 C3 C4 -178.9(4) . .
C2 C3 C4 C5 0.5(8) . .
C3 C4 C5 C6 1.4(9) . .
C4 C5 C6 C7 -2.1(10) . .
C5 C6 C7 C2 1.0(8) . .
C3 C2 C7 C6 0.8(6) . .
C1 C2 C7 C6 178.1(4) . .
N1 C1 C8 C13 128.0(3) . .
C14 C1 C8 C13 9.4(4) . .
C2 C1 C8 C13 -115.9(4) . .
N1 C1 C8 C9 -53.3(4) . .
C14 C1 C8 C9 -172.0(3) . .
C2 C1 C8 C9 62.7(4) . .
C13 C8 C9 C10 0.2(6) . .
C1 C8 C9 C10 -178.5(4) . .
C8 C9 C10 C11 -1.6(8) . .
C9 C10 C11 C12 3.0(8) . .
C10 C11 C12 C13 -2.9(7) . .
C9 C8 C13 C12 -0.1(6) . .
C1 C8 C13 C12 178.5(3) . .
C11 C12 C13 C8 1.6(6) . .
N1 C1 C14 C15 145.4(3) . .
C2 C1 C14 C15 29.1(5) . .
C8 C1 C14 C15 -96.8(4) . .
N1 C1 C14 C19 -37.9(4) . .
C2 C1 C14 C19 -154.3(4) . .
C8 C1 C14 C19 79.9(4) . .
C19 C14 C15 C16 -0.4(6) . .
C1 C14 C15 C16 176.4(3) . .
C14 C15 C16 C17 0.4(6) . .
C15 C16 C17 C18 -0.2(7) . .
C16 C17 C18 C19 0.0(8) . .
C17 C18 C19 C14 0.0(7) . .
C15 C14 C19 C18 0.2(6) . .
C1 C14 C19 C18 -176.6(4) . .
O2 S1 C20 C21 41.7(4) . .
O1 S1 C20 C21 162.6(3) . .
O3 S1 C20 C21 -78.4(4) . .
O2 S1 C20 C25 -140.4(3) . .
O1 S1 C20 C25 -19.5(4) . .
O3 S1 C20 C25 99.6(4) . .
C25 C20 C21 C22 -0.9(7) . .
S1 C20 C21 C22 177.1(4) . .
C20 C21 C22 C23 1.2(8) . .
C21 C22 C23 C24 -0.4(7) . .
C21 C22 C23 C23 179.9(5) . 2_466
C22 C23 C24 C25 -0.7(7) . .
C23 C23 C24 C25 179.0(5) 2_466 .
C21 C20 C25 C24 -0.2(7) . .
S1 C20 C25 C24 -178.2(4) . .
C23 C24 C25 C20 1.0(8) . .
O4 C26 C27 C28 163.2(15) . .
C26 C27 C28 C29 -162.9(14) . .
